data_4130002
loop_
_publ_author_name
'Iovan, Diana A.'
'Betley, Theodore A.'

_publ_section_title
;
 Characterization of Iron-Imido Species Relevant for N-Group Transfer
 Chemistry.
;
_journal_issue 6
_journal_name_full 'Journal of the American Chemical Society'
_journal_page_first 1983
_journal_page_last 1993
_journal_paper_doi 10.1021/jacs.5b12582
_journal_volume 138
_journal_year 2016
_chemical_formula_moiety 'C31 H29 Cl2 F6 Fe N3, 0.5(C3 H7)'
_chemical_formula_sum 'C32.5 H32.5 Cl2 F6 Fe N3'
_chemical_formula_weight 705.86
_space_group_crystal_system monoclinic
_space_group_IT_number 15
_space_group_name_Hall '-C 2yc'
_space_group_name_H-M_alt 'C 1 2/c 1'
_atom_sites_solution_hydrogens mixed
_audit_creation_date 2015-08-08
_audit_creation_method
;
Olex2 1.2
(compiled 2015.01.26 svn.r3150 for OlexSys, GUI svn.r4998)
;
_cell_angle_alpha 90
_cell_angle_beta 90
_cell_angle_gamma 90
_cell_formula_units_Z 8
_cell_length_a 22.108(3)
_cell_length_b 11.9657(17)
_cell_length_c 25.005(4)
_cell_measurement_reflns_used 8697
_cell_measurement_temperature 100(1)
_cell_measurement_theta_max 24.95
_cell_measurement_theta_min 2.46
_cell_volume 6614.8(17)
_computing_cell_refinement 'SAINT v8.34A (Bruker, 2013)'
_computing_data_collection 'APEX2 v2014.9-0 (Bruker-AXS, 2014)'
_computing_data_reduction 'SAINT v8.34A (Bruker, 2013)'
_computing_molecular_graphics 'Olex2 (Dolomanov et al., 2009)'
_computing_publication_material 'Olex2 (Dolomanov et al., 2009)'
_computing_structure_refinement 'XLMP (Sheldrick, 2008)'
_computing_structure_solution 'SHELXS-97 (Sheldrick, 2008)'
_diffrn_ambient_temperature 99.99
_diffrn_measured_fraction_theta_full 0.979
_diffrn_measured_fraction_theta_max 0.979
_diffrn_measurement_device_type 'Bruker APEX-II CCD'
_diffrn_measurement_method 'phi and omega scans'
_diffrn_radiation_type MoK\a
_diffrn_radiation_wavelength 0.71073
_diffrn_reflns_av_R_equivalents 0.0672
_diffrn_reflns_av_unetI/netI 0.1212
_diffrn_reflns_Laue_measured_fraction_full 0.979
_diffrn_reflns_Laue_measured_fraction_max 0.979
_diffrn_reflns_limit_h_max 26
_diffrn_reflns_limit_h_min -23
_diffrn_reflns_limit_k_max 13
_diffrn_reflns_limit_k_min -6
_diffrn_reflns_limit_l_max 29
_diffrn_reflns_limit_l_min -21
_diffrn_reflns_number 8619
_diffrn_reflns_point_group_measured_fraction_full 0.979
_diffrn_reflns_point_group_measured_fraction_max 0.979
_diffrn_reflns_theta_full 24.985
_diffrn_reflns_theta_max 24.985
_diffrn_reflns_theta_min 1.629
_diffrn_source 'fine-focus sealed tube'
_exptl_absorpt_coefficient_mu 0.678
_exptl_absorpt_correction_T_max 0.934
_exptl_absorpt_correction_T_min 0.759
_exptl_absorpt_correction_type multi-scan
_exptl_crystal_colour green
_exptl_crystal_density_diffrn 1.418
_exptl_crystal_description plate
_exptl_crystal_F_000 2900
_exptl_crystal_size_max 0.27
_exptl_crystal_size_mid 0.26
_exptl_crystal_size_min 0.16
_refine_diff_density_max 1.173
_refine_diff_density_min -0.589
_refine_diff_density_rms 0.106
_refine_ls_extinction_method none
_refine_ls_goodness_of_fit_ref 0.954
_refine_ls_hydrogen_treatment mixed
_refine_ls_matrix_type full
_refine_ls_number_parameters 414
_refine_ls_number_reflns 5681
_refine_ls_number_restraints 0
_refine_ls_restrained_S_all 0.954
_refine_ls_R_factor_all 0.1072
_refine_ls_R_factor_gt 0.0597
_refine_ls_shift/su_max 0.001
_refine_ls_shift/su_mean 0.000
_refine_ls_structure_factor_coef Fsqd
_refine_ls_weighting_details 'w=1/[\s^2^(Fo^2^)+(0.0715P)^2^] where P=(Fo^2^+2Fc^2^)/3'
_refine_ls_weighting_scheme calc
_refine_ls_wR_factor_gt 0.1439
_refine_ls_wR_factor_ref 0.1605
_reflns_Friedel_coverage 0.000
_reflns_number_gt 3404
_reflns_number_total 5681
_reflns_threshold_expression 'I > 2\s(I)'
_cod_data_source_file ja5b12582_si_002.cif
_cod_data_source_block bis-fenhar_cf3
_cod_original_cell_volume 6614.9(16)
_cod_original_formula_sum 'C32.50 H32.50 Cl2 F6 Fe N3'
_cod_database_code 4130002
_shelx_space_group_comment
;
The symmetry employed for this shelxl refinement is uniquely defined
by the following loop, which should always be used as a source of
symmetry information in preference to the above space-group names.
They are only intended as comments.
;
_shelx_estimated_absorpt_t_max 0.899
_shelx_estimated_absorpt_t_min 0.838
_olex2_refinement_description
;
1. Fixed Uiso
 At 1.2 times of:
  All C(H) groups, All C(H,H) groups
 At 1.5 times of:
  All C(H,H,H) groups
2. Uiso/Uaniso restraints and constraints
Uanis(C1) = Uanis(C018) = Uanis(C019)
3. Others
 Fixed Sof: C018(0.5) H01M(0.5) H01N(0.5) C019(0.5) H01O(0.5) H01P(0.5)
 H01Q(0.5) C1(0.5) H1A(0.5) H1B(0.5)
4.a Secondary CH2 refined with riding coordinates:
 C018(H01M,H01N), C1(H1A,H1B)
4.b Aromatic/amide H refined with riding coordinates:
 C00D(H00D), C00G(H00G), C00L(H00L), C00R(H00R), C00S(H00S), C00U(H00U),
 C00W(H00W), C00Z(H00Z), C012(H012), C015(H015)
4.c Idealised Me refined as rotating group:
 C00P(H00A,H00B,H00C), C00X(H00E,H00F,H00H), C010(H01A,H01B,H01C), C014(H01D,
 H01E,H01F), C016(H01G,H01H,H01I), C017(H01J,H01K,H01L), C019(H01O,H01P,H01Q)
;
_shelx_shelxl_version_number 2014/7
_olex2_submission_special_instructions 'No special instructions were received'

loop_
_space_group_symop_operation_xyz
'x, y, z'
'-x, y, -z+1/2'
'x+1/2, y+1/2, z'
'-x+1/2, y+1/2, -z+1/2'
'-x, -y, -z'
'x, -y, z-1/2'
'-x+1/2, -y+1/2, -z'
'x+1/2, -y+1/2, z-1/2'

loop_
_atom_site_label
_atom_site_type_symbol
_atom_site_fract_x
_atom_site_fract_y
_atom_site_fract_z
_atom_site_U_iso_or_equiv
_atom_site_adp_type
_atom_site_occupancy
_atom_site_site_symmetry_order
_atom_site_calc_flag
_atom_site_refinement_flags_posn
_atom_site_refinement_flags_occupancy
Fe01 Fe 0.43384(3) 0.30124(6) 0.75739(3) 0.0149(2) Uani 1 1 d . .
Cl02 Cl 0.23459(5) 0.18985(12) 0.89212(5) 0.0255(3) Uani 1 1 d . .
Cl00 Cl 0.47405(6) 0.18212(14) 0.94136(5) 0.0354(4) Uani 1 1 d . .
F004 F 0.51584(15) 0.7473(3) 0.69078(13) 0.0372(8) Uani 1 1 d . .
F005 F 0.51447(16) 0.7936(3) 0.60750(14) 0.0443(9) Uani 1 1 d . .
F006 F 0.59134(14) 0.7082(3) 0.64100(15) 0.0432(9) Uani 1 1 d . .
F007 F 0.41339(18) 0.3689(4) 0.49950(14) 0.0590(11) Uani 1 1 d . .
N008 N 0.48923(17) 0.3211(4) 0.69115(16) 0.0164(10) Uani 1 1 d . .
N009 N 0.36437(17) 0.3746(3) 0.79840(15) 0.0160(9) Uani 1 1 d . .
F00A F 0.34519(16) 0.4697(4) 0.53328(16) 0.0668(13) Uani 1 1 d . .
N00B N 0.39458(17) 0.1470(3) 0.77287(15) 0.0138(9) Uani 1 1 d . .
C00C C 0.4829(2) 0.4104(4) 0.65417(19) 0.0149(11) Uani 1 1 d . .
C00D C 0.3765(2) -0.0369(4) 0.7892(2) 0.0197(12) Uani 1 1 d . .
H00D H 0.3714 -0.1147 0.7831 0.024 Uiso 1 1 calc R .
C00E C 0.3905(2) 0.0453(4) 0.75021(19) 0.0156(11) Uani 1 1 d . .
F00F F 0.4161(2) 0.5437(4) 0.48493(17) 0.0937(19) Uani 1 1 d . .
C00G C 0.4486(2) 0.3980(5) 0.6079(2) 0.0215(12) Uani 1 1 d . .
H00G H 0.4300 0.3282 0.6003 0.026 Uiso 1 1 calc R .
C00H C 0.3357(2) 0.4742(4) 0.7978(2) 0.0168(11) Uani 1 1 d . .
C00I C 0.4008(2) 0.0247(4) 0.6908(2) 0.0170(11) Uani 1 1 d . .
C00J C 0.3812(2) 0.1313(4) 0.82747(19) 0.0165(11) Uani 1 1 d . .
C00K C 0.5019(2) 0.6025(4) 0.6286(2) 0.0196(12) Uani 1 1 d . .
C00L C 0.5098(2) 0.5135(4) 0.6639(2) 0.0187(12) Uani 1 1 d . .
H00L H 0.5340 0.5233 0.6950 0.022 Uiso 1 1 calc R .
C00M C 0.3685(2) 0.2189(4) 0.86348(19) 0.0160(11) Uani 1 1 d . .
C00N C 0.3597(2) 0.3321(4) 0.85109(19) 0.0156(11) Uani 1 1 d . .
C00O C 0.3541(2) 0.1829(4) 0.91965(19) 0.0169(11) Uani 1 1 d . .
C00P C 0.3717(2) 0.1173(4) 0.65655(19) 0.0210(12) Uani 1 1 d . .
H00A H 0.3275 0.1116 0.6589 0.032 Uiso 1 1 calc GR .
H00B H 0.3844 0.1086 0.6192 0.032 Uiso 1 1 calc GR .
H00C H 0.3846 0.1906 0.6698 0.032 Uiso 1 1 calc GR .
C00Q C 0.4414(2) 0.4878(5) 0.5723(2) 0.0257(13) Uani 1 1 d . .
C00R C 0.3717(2) 0.0165(4) 0.8370(2) 0.0211(12) Uani 1 1 d . .
H00R H 0.3634 -0.0173 0.8706 0.025 Uiso 1 1 calc R .
C00S C 0.3150(2) 0.5008(4) 0.8502(2) 0.0216(12) Uani 1 1 d . .
H00S H 0.2942 0.5669 0.8605 0.026 Uiso 1 1 calc R .
C00T C 0.2942(2) 0.1642(4) 0.9358(2) 0.0204(12) Uani 1 1 d . .
C00U C 0.2803(2) 0.1236(5) 0.9864(2) 0.0265(13) Uani 1 1 d . .
H00U H 0.2393 0.1114 0.9963 0.032 Uiso 1 1 calc R .
C00V C 0.3233(2) 0.5363(4) 0.74652(19) 0.0186(12) Uani 1 1 d . .
C00W C 0.3258(3) 0.1012(5) 1.0220(2) 0.0292(14) Uani 1 1 d . .
H00W H 0.3163 0.0726 1.0564 0.035 Uiso 1 1 calc R .
C00X C 0.4696(2) 0.0184(4) 0.6804(2) 0.0214(12) Uani 1 1 d . .
H00E H 0.4887 0.0885 0.6915 0.032 Uiso 1 1 calc GR .
H00F H 0.4768 0.0063 0.6422 0.032 Uiso 1 1 calc GR .
H00H H 0.4869 -0.0437 0.7009 0.032 Uiso 1 1 calc GR .
C00Y C 0.5304(2) 0.7125(5) 0.6416(2) 0.0295(14) Uani 1 1 d . .
C00Z C 0.3307(2) 0.4130(4) 0.8830(2) 0.0219(12) Uani 1 1 d . .
H00Z H 0.3233 0.4079 0.9204 0.026 Uiso 1 1 calc R .
C010 C 0.3732(2) -0.0885(4) 0.6743(2) 0.0263(13) Uani 1 1 d . .
H01A H 0.3916 -0.1484 0.6955 0.039 Uiso 1 1 calc GR .
H01B H 0.3812 -0.1018 0.6362 0.039 Uiso 1 1 calc GR .
H01C H 0.3295 -0.0872 0.6805 0.039 Uiso 1 1 calc GR .
C011 C 0.3984(2) 0.1594(4) 0.9576(2) 0.0227(13) Uani 1 1 d . .
C012 C 0.3857(3) 0.1201(5) 1.0078(2) 0.0294(14) Uani 1 1 d . .
H012 H 0.4174 0.1061 1.0326 0.035 Uiso 1 1 calc R .
C013 C 0.4048(3) 0.4697(5) 0.5228(3) 0.0385(16) Uani 1 1 d . .
C014 C 0.3813(2) 0.5920(5) 0.7258(2) 0.0307(14) Uani 1 1 d . .
H01D H 0.3956 0.6469 0.7520 0.046 Uiso 1 1 calc GR .
H01E H 0.3729 0.6297 0.6918 0.046 Uiso 1 1 calc GR .
H01F H 0.4126 0.5350 0.7203 0.046 Uiso 1 1 calc GR .
C015 C 0.4674(2) 0.5896(5) 0.5824(2) 0.0261(13) Uani 1 1 d . .
H015 H 0.4619 0.6502 0.5583 0.031 Uiso 1 1 calc R .
C016 C 0.2751(3) 0.6254(5) 0.7555(2) 0.0372(16) Uani 1 1 d . .
H01G H 0.2374 0.5897 0.7670 0.056 Uiso 1 1 calc GR .
H01H H 0.2681 0.6661 0.7221 0.056 Uiso 1 1 calc GR .
H01I H 0.2889 0.6776 0.7832 0.056 Uiso 1 1 calc GR .
C017 C 0.3018(3) 0.4544(5) 0.7041(2) 0.0383(16) Uani 1 1 d . .
H01J H 0.3335 0.3990 0.6973 0.057 Uiso 1 1 calc GR .
H01K H 0.2928 0.4950 0.6710 0.057 Uiso 1 1 calc GR .
H01L H 0.2652 0.4165 0.7167 0.057 Uiso 1 1 calc GR .
C018 C 0.2999(6) 0.1916(10) 0.4474(5) 0.0387(19) Uani 0.5 1 d . P
H01M H 0.3324 0.2470 0.4414 0.046 Uiso 0.5 1 calc R P
H01N H 0.3192 0.1176 0.4519 0.046 Uiso 0.5 1 calc R P
C019 C 0.2671(6) 0.1888(10) 0.4073(5) 0.0387(19) Uani 0.5 1 d . P
H01O H 0.2917 0.2016 0.3753 0.058 Uiso 0.5 1 calc GR P
H01P H 0.2361 0.2471 0.4100 0.058 Uiso 0.5 1 calc GR P
H01Q H 0.2476 0.1155 0.4048 0.058 Uiso 0.5 1 calc GR P
C1 C 0.2658(6) 0.2223(9) 0.5004(6) 0.0387(19) Uani 0.5 1 d . P
H1A H 0.2481 0.1525 0.5148 0.046 Uiso 0.5 1 calc R P
H1B H 0.2966 0.2478 0.5265 0.046 Uiso 0.5 1 calc R P
H008 H 0.480(2) 0.264(5) 0.669(2) 0.036(18) Uiso 1 1 d . .

loop_
_atom_site_aniso_label
_atom_site_aniso_U_11
_atom_site_aniso_U_22
_atom_site_aniso_U_33
_atom_site_aniso_U_23
_atom_site_aniso_U_13
_atom_site_aniso_U_12
Fe01 0.0127(3) 0.0177(4) 0.0143(4) 0.0008(3) 0.0023(3) -0.0013(3)
Cl02 0.0201(6) 0.0373(8) 0.0190(7) 0.0003(6) 0.0005(5) -0.0043(6)
Cl00 0.0207(7) 0.0586(11) 0.0269(8) 0.0103(8) -0.0043(6) -0.0070(7)
F004 0.047(2) 0.0263(18) 0.038(2) -0.0038(17) 0.0074(16) -0.0034(16)
F005 0.062(2) 0.0210(19) 0.050(2) 0.0151(18) -0.0004(19) -0.0021(17)
F006 0.0267(18) 0.030(2) 0.073(3) 0.0003(18) 0.0114(17) -0.0058(15)
F007 0.060(3) 0.086(3) 0.030(2) -0.013(2) -0.0133(19) 0.010(2)
N008 0.017(2) 0.019(3) 0.013(2) -0.001(2) -0.0017(18) -0.0013(19)
N009 0.014(2) 0.020(2) 0.013(2) 0.0023(19) 0.0012(17) -0.0023(19)
F00A 0.030(2) 0.105(4) 0.065(3) -0.027(3) -0.022(2) 0.018(2)
N00B 0.013(2) 0.015(2) 0.014(2) 0.0018(19) -0.0005(17) -0.0023(17)
C00C 0.010(2) 0.020(3) 0.015(3) 0.003(2) 0.003(2) 0.005(2)
C00D 0.022(3) 0.015(3) 0.023(3) 0.003(2) -0.004(2) -0.001(2)
C00E 0.010(2) 0.018(3) 0.019(3) 0.003(2) -0.002(2) -0.002(2)
F00F 0.118(4) 0.101(4) 0.062(3) 0.046(3) -0.055(3) -0.053(3)
C00G 0.014(3) 0.028(3) 0.023(3) 0.000(3) 0.001(2) -0.004(2)
C00H 0.011(2) 0.019(3) 0.020(3) 0.000(2) 0.001(2) 0.000(2)
C00I 0.016(3) 0.017(3) 0.018(3) -0.001(2) -0.002(2) -0.001(2)
C00J 0.017(3) 0.017(3) 0.015(3) 0.004(2) -0.001(2) 0.001(2)
C00K 0.018(3) 0.016(3) 0.025(3) 0.008(3) 0.007(2) 0.001(2)
C00L 0.011(2) 0.023(3) 0.022(3) -0.001(3) 0.002(2) 0.001(2)
C00M 0.009(2) 0.023(3) 0.016(3) 0.001(2) 0.000(2) -0.004(2)
C00N 0.013(2) 0.020(3) 0.013(3) -0.001(2) 0.000(2) -0.002(2)
C00O 0.023(3) 0.010(3) 0.018(3) 0.000(2) 0.001(2) -0.007(2)
C00P 0.016(3) 0.029(3) 0.019(3) -0.004(3) 0.002(2) -0.002(2)
C00Q 0.020(3) 0.034(4) 0.023(3) 0.009(3) -0.002(2) -0.001(3)
C00R 0.018(3) 0.027(3) 0.018(3) 0.001(3) -0.001(2) -0.002(2)
C00S 0.020(3) 0.020(3) 0.024(3) -0.001(3) 0.003(2) 0.004(2)
C00T 0.027(3) 0.017(3) 0.017(3) -0.003(2) -0.001(2) -0.003(2)
C00U 0.027(3) 0.032(3) 0.020(3) 0.003(3) 0.010(2) -0.006(3)
C00V 0.014(3) 0.024(3) 0.018(3) 0.003(2) 0.004(2) 0.003(2)
C00W 0.044(4) 0.032(4) 0.012(3) 0.002(3) 0.002(3) -0.007(3)
C00X 0.020(3) 0.022(3) 0.023(3) -0.002(3) -0.001(2) 0.004(2)
C00Y 0.029(3) 0.026(3) 0.034(3) 0.007(3) 0.003(3) 0.004(3)
C00Z 0.023(3) 0.028(3) 0.015(3) 0.001(3) 0.001(2) -0.004(2)
C010 0.031(3) 0.026(3) 0.022(3) -0.007(3) -0.003(2) -0.002(3)
C011 0.024(3) 0.027(3) 0.017(3) 0.003(3) 0.001(2) -0.002(2)
C012 0.033(3) 0.036(4) 0.019(3) 0.005(3) -0.009(3) -0.006(3)
C013 0.036(4) 0.037(4) 0.042(4) 0.021(4) -0.018(3) -0.006(3)
C014 0.026(3) 0.036(4) 0.030(3) 0.014(3) 0.009(3) 0.003(3)
C015 0.021(3) 0.026(3) 0.032(3) 0.013(3) 0.004(3) 0.006(2)
C016 0.034(3) 0.050(4) 0.028(3) 0.013(3) 0.009(3) 0.019(3)
C017 0.050(4) 0.030(4) 0.036(4) 0.007(3) -0.014(3) 0.004(3)
C018 0.049(5) 0.026(4) 0.040(4) -0.018(4) 0.008(4) -0.023(3)
C019 0.049(5) 0.026(4) 0.040(4) -0.018(4) 0.008(4) -0.023(3)
C1 0.049(5) 0.026(4) 0.040(4) -0.018(4) 0.008(4) -0.023(3)

loop_
_atom_type_symbol
_atom_type_description
_atom_type_scat_dispersion_real
_atom_type_scat_dispersion_imag
_atom_type_scat_source
C C 0.0033 0.0016 'International Tables Vol C Tables 4.2.6.8 and 6.1.1.4'
H H 0.0000 0.0000 'International Tables Vol C Tables 4.2.6.8 and 6.1.1.4'
Cl Cl 0.1484 0.1585 'International Tables Vol C Tables 4.2.6.8 and 6.1.1.4'
F F 0.0171 0.0103 'International Tables Vol C Tables 4.2.6.8 and 6.1.1.4'
Fe Fe 0.3463 0.8444 'International Tables Vol C Tables 4.2.6.8 and 6.1.1.4'
N N 0.0061 0.0033 'International Tables Vol C Tables 4.2.6.8 and 6.1.1.4'

loop_
_geom_angle_atom_site_label_1
_geom_angle_atom_site_label_2
_geom_angle_atom_site_label_3
_geom_angle
_geom_angle_site_symmetry_1
_geom_angle_site_symmetry_3
N008 Fe01 Fe01 46.68(11) . 2_656
N008 Fe01 Fe01 44.67(11) 2_656 2_656
N008 Fe01 N008 89.90(17) . 2_656
N008 Fe01 N00B 119.84(17) . .
N009 Fe01 Fe01 143.91(11) . 2_656
N009 Fe01 N008 104.31(15) . 2_656
N009 Fe01 N008 142.66(17) . .
N009 Fe01 N00B 88.51(16) . .
N00B Fe01 Fe01 115.99(11) . 2_656
N00B Fe01 N008 108.54(16) . 2_656
Fe01 N008 Fe01 88.66(16) . 2_656
Fe01 N008 H008 117(3) 2_656 .
Fe01 N008 H008 106(4) . .
C00C N008 Fe01 123.5(3) . 2_656
C00C N008 Fe01 123.2(3) . .
C00C N008 H008 98(3) . .
C00H N009 Fe01 136.6(3) . .
C00H N009 C00N 107.1(4) . .
C00N N009 Fe01 111.5(3) . .
C00E N00B Fe01 138.9(3) . .
C00E N00B C00J 105.9(4) . .
C00J N00B Fe01 112.8(3) . .
C00G C00C N008 121.0(5) . .
C00L C00C N008 120.8(4) . .
C00L C00C C00G 118.3(5) . .
C00E C00D H00D 126.4 . .
C00R C00D H00D 126.4 . .
C00R C00D C00E 107.2(5) . .
N00B C00E C00D 110.6(4) . .
N00B C00E C00I 123.2(4) . .
C00D C00E C00I 126.3(4) . .
C00C C00G H00G 119.8 . .
C00C C00G C00Q 120.4(5) . .
C00Q C00G H00G 119.8 . .
N009 C00H C00S 109.8(4) . .
N009 C00H C00V 122.0(4) . .
C00S C00H C00V 127.9(5) . .
C00E C00I C00P 111.4(4) . .
C00E C00I C00X 108.6(4) . .
C00E C00I C010 110.2(4) . .
C00P C00I C00X 110.6(4) . .
C00P C00I C010 108.5(4) . .
C010 C00I C00X 107.5(4) . .
N00B C00J C00M 124.1(4) . .
N00B C00J C00R 109.0(4) . .
C00M C00J C00R 125.8(5) . .
C00L C00K C00Y 118.9(5) . .
C015 C00K C00L 120.6(5) . .
C015 C00K C00Y 120.6(5) . .
C00C C00L C00K 120.9(5) . .
C00C C00L H00L 119.6 . .
C00K C00L H00L 119.6 . .
C00J C00M C00O 115.2(4) . .
C00N C00M C00J 127.2(4) . .
C00N C00M C00O 117.0(4) . .
C00M C00N N009 122.8(4) . .
C00M C00N C00Z 126.9(5) . .
C00Z C00N N009 108.3(4) . .
C00T C00O C00M 121.0(4) . .
C011 C00O C00M 123.1(4) . .
C011 C00O C00T 115.8(4) . .
C00I C00P H00A 109.5 . .
C00I C00P H00B 109.5 . .
C00I C00P H00C 109.5 . .
H00A C00P H00B 109.5 . .
H00A C00P H00C 109.5 . .
H00B C00P H00C 109.5 . .
C00G C00Q C013 118.4(5) . .
C015 C00Q C00G 121.1(5) . .
C015 C00Q C013 120.5(5) . .
C00D C00R C00J 107.3(5) . .
C00D C00R H00R 126.4 . .
C00J C00R H00R 126.4 . .
C00H C00S H00S 126.4 . .
C00Z C00S C00H 107.3(5) . .
C00Z C00S H00S 126.4 . .
C00O C00T Cl02 120.4(4) . .
C00U C00T Cl02 117.8(4) . .
C00U C00T C00O 121.9(5) . .
C00T C00U H00U 120.1 . .
C00W C00U C00T 119.8(5) . .
C00W C00U H00U 120.1 . .
C00H C00V C014 110.5(4) . .
C00H C00V C016 110.3(4) . .
C00H C00V C017 109.4(4) . .
C016 C00V C014 109.3(5) . .
C017 C00V C014 107.8(4) . .
C017 C00V C016 109.5(4) . .
C00U C00W H00W 119.9 . .
C00U C00W C012 120.2(5) . .
C012 C00W H00W 119.9 . .
C00I C00X H00E 109.5 . .
C00I C00X H00F 109.5 . .
C00I C00X H00H 109.5 . .
H00E C00X H00F 109.5 . .
H00E C00X H00H 109.5 . .
H00F C00X H00H 109.5 . .
F004 C00Y F005 107.3(4) . .
F004 C00Y F006 105.2(4) . .
F004 C00Y C00K 111.8(5) . .
F005 C00Y F006 106.5(4) . .
F005 C00Y C00K 112.9(5) . .
F006 C00Y C00K 112.6(5) . .
C00N C00Z H00Z 126.3 . .
C00S C00Z C00N 107.5(4) . .
C00S C00Z H00Z 126.3 . .
C00I C010 H01A 109.5 . .
C00I C010 H01B 109.5 . .
C00I C010 H01C 109.5 . .
H01A C010 H01B 109.5 . .
H01A C010 H01C 109.5 . .
H01B C010 H01C 109.5 . .
C00O C011 Cl00 119.1(4) . .
C012 C011 Cl00 117.5(4) . .
C012 C011 C00O 123.4(5) . .
C00W C012 H012 120.6 . .
C011 C012 C00W 118.9(5) . .
C011 C012 H012 120.6 . .
F007 C013 C00Q 114.2(5) . .
F00A C013 F007 102.8(5) . .
F00A C013 C00Q 111.8(6) . .
F00F C013 F007 105.1(6) . .
F00F C013 F00A 109.0(5) . .
F00F C013 C00Q 113.2(5) . .
C00V C014 H01D 109.5 . .
C00V C014 H01E 109.5 . .
C00V C014 H01F 109.5 . .
H01D C014 H01E 109.5 . .
H01D C014 H01F 109.5 . .
H01E C014 H01F 109.5 . .
C00K C015 H015 120.6 . .
C00Q C015 C00K 118.7(5) . .
C00Q C015 H015 120.6 . .
C00V C016 H01G 109.5 . .
C00V C016 H01H 109.5 . .
C00V C016 H01I 109.5 . .
H01G C016 H01H 109.5 . .
H01G C016 H01I 109.5 . .
H01H C016 H01I 109.5 . .
C00V C017 H01J 109.5 . .
C00V C017 H01K 109.5 . .
C00V C017 H01L 109.5 . .
H01J C017 H01K 109.5 . .
H01J C017 H01L 109.5 . .
H01K C017 H01L 109.5 . .
H01M C018 H01N 107.6 . .
C019 C018 H01M 108.7 . .
C019 C018 H01N 108.7 . .
C019 C018 C1 114.3(12) . .
C1 C018 H01M 108.7 . .
C1 C018 H01N 108.7 . .
C018 C019 H01O 109.5 . .
C018 C019 H01P 109.5 . .
C018 C019 H01Q 109.5 . .
H01O C019 H01P 109.5 . .
H01O C019 H01Q 109.5 . .
H01P C019 H01Q 109.5 . .
C018 C1 H1A 107.4 . .
C018 C1 H1B 107.4 . .
C1 C1 C018 120(2) 7_556 .
C1 C1 H1A 107.4 7_556 .
C1 C1 H1B 107.4 7_556 .
H1A C1 H1B 107.0 . .

loop_
_geom_bond_atom_site_label_1
_geom_bond_atom_site_label_2
_geom_bond_distance
_geom_bond_site_symmetry_2
Fe01 Fe01 2.9488(14) 2_656
Fe01 N008 2.146(4) 2_656
Fe01 N008 2.074(4) .
Fe01 N009 2.045(4) .
Fe01 N00B 2.076(4) .
Cl02 C00T 1.740(5) .
Cl00 C011 1.743(5) .
F004 C00Y 1.337(6) .
F005 C00Y 1.339(6) .
F006 C00Y 1.348(6) .
F007 C013 1.354(7) .
N008 Fe01 2.146(4) 2_656
N008 C00C 1.421(6) .
N008 H008 0.91(6) .
N009 C00H 1.350(6) .
N009 C00N 1.416(6) .
F00A C013 1.344(7) .
N00B C00E 1.346(6) .
N00B C00J 1.409(6) .
C00C C00G 1.391(7) .
C00C C00L 1.390(7) .
C00D H00D 0.9500 .
C00D C00E 1.420(7) .
C00D C00R 1.359(7) .
C00E C00I 1.521(7) .
F00F C013 1.321(7) .
C00G H00G 0.9500 .
C00G C00Q 1.404(7) .
C00H C00S 1.423(7) .
C00H C00V 1.506(7) .
C00I C00P 1.542(7) .
C00I C00X 1.545(7) .
C00I C010 1.542(7) .
C00J C00M 1.410(7) .
C00J C00R 1.411(7) .
C00K C00L 1.394(7) .
C00K C00Y 1.495(7) .
C00K C015 1.394(7) .
C00L H00L 0.9500 .
C00M C00N 1.404(7) .
C00M C00O 1.503(7) .
C00N C00Z 1.409(7) .
C00O C00T 1.402(7) .
C00O C011 1.391(7) .
C00P H00A 0.9800 .
C00P H00B 0.9800 .
C00P H00C 0.9800 .
C00Q C013 1.494(8) .
C00Q C015 1.370(8) .
C00R H00R 0.9500 .
C00S H00S 0.9500 .
C00S C00Z 1.379(7) .
C00T C00U 1.389(7) .
C00U H00U 0.9500 .
C00U C00W 1.368(7) .
C00V C014 1.536(7) .
C00V C016 1.524(7) .
C00V C017 1.520(7) .
C00W H00W 0.9500 .
C00W C012 1.391(8) .
C00X H00E 0.9800 .
C00X H00F 0.9800 .
C00X H00H 0.9800 .
C00Z H00Z 0.9500 .
C010 H01A 0.9800 .
C010 H01B 0.9800 .
C010 H01C 0.9800 .
C011 C012 1.370(7) .
C012 H012 0.9500 .
C014 H01D 0.9800 .
C014 H01E 0.9800 .
C014 H01F 0.9800 .
C015 H015 0.9500 .
C016 H01G 0.9800 .
C016 H01H 0.9800 .
C016 H01I 0.9800 .
C017 H01J 0.9800 .
C017 H01K 0.9800 .
C017 H01L 0.9800 .
C018 H01M 0.9900 .
C018 H01N 0.9900 .
C018 C019 1.238(15) .
C018 C1 1.567(17) .
C019 H01O 0.9800 .
C019 H01P 0.9800 .
C019 H01Q 0.9800 .
C1 C1 0.96(2) 7_556
C1 H1A 0.9900 .
C1 H1B 0.9900 .

loop_
_geom_torsion_atom_site_label_1
_geom_torsion_atom_site_label_2
_geom_torsion_atom_site_label_3
_geom_torsion_atom_site_label_4
_geom_torsion
_geom_torsion_site_symmetry_1
_geom_torsion_site_symmetry_4
Fe01 N008 C00C C00G -93.9(5) . .
Fe01 N008 C00C C00G 152.6(4) 2_656 .
Fe01 N008 C00C C00L 84.8(5) . .
Fe01 N008 C00C C00L -28.8(6) 2_656 .
Fe01 N009 C00H C00S -148.8(4) . .
Fe01 N009 C00H C00V 37.2(7) . .
Fe01 N009 C00N C00M -39.1(5) . .
Fe01 N009 C00N C00Z 155.8(3) . .
Fe01 N00B C00E C00D 157.9(4) . .
Fe01 N00B C00E C00I -21.3(7) . .
Fe01 N00B C00J C00M 27.8(6) . .
Fe01 N00B C00J C00R -163.1(3) . .
Cl02 C00T C00U C00W 179.4(4) . .
Cl00 C011 C012 C00W 180.0(4) . .
N008 C00C C00G C00Q 178.4(4) . .
N008 C00C C00L C00K -177.7(4) . .
N009 C00H C00S C00Z -1.3(6) . .
N009 C00H C00V C014 -76.0(6) . .
N009 C00H C00V C016 163.0(5) . .
N009 C00H C00V C017 42.5(6) . .
N009 C00N C00Z C00S 3.1(5) . .
N00B C00E C00I C00P -41.1(6) . .
N00B C00E C00I C00X 81.0(6) . .
N00B C00E C00I C010 -161.5(4) . .
N00B C00J C00M C00N 8.1(8) . .
N00B C00J C00M C00O 178.7(4) . .
N00B C00J C00R C00D -2.4(5) . .
C00C C00G C00Q C013 179.3(5) . .
C00C C00G C00Q C015 -0.5(8) . .
C00D C00E C00I C00P 139.8(5) . .
C00D C00E C00I C00X -98.1(6) . .
C00D C00E C00I C010 19.3(7) . .
C00E N00B C00J C00M -166.6(4) . .
C00E N00B C00J C00R 2.5(5) . .
C00E C00D C00R C00J 1.3(5) . .
C00G C00C C00L C00K 1.0(7) . .
C00G C00Q C013 F007 -39.5(8) . .
C00G C00Q C013 F00A 76.7(7) . .
C00G C00Q C013 F00F -159.7(6) . .
C00G C00Q C015 C00K 0.7(8) . .
C00H N009 C00N C00M 161.2(4) . .
C00H N009 C00N C00Z -3.9(5) . .
C00H C00S C00Z C00N -1.1(6) . .
C00J N00B C00E C00D -1.6(5) . .
C00J N00B C00E C00I 179.1(4) . .
C00J C00M C00N N009 -1.7(8) . .
C00J C00M C00N C00Z 160.5(5) . .
C00J C00M C00O C00T -92.6(6) . .
C00J C00M C00O C011 83.3(6) . .
C00L C00C C00G C00Q -0.3(7) . .
C00L C00K C00Y F004 -52.7(6) . .
C00L C00K C00Y F005 -173.8(4) . .
C00L C00K C00Y F006 65.6(6) . .
C00L C00K C015 C00Q 0.0(7) . .
C00M C00J C00R C00D 166.4(5) . .
C00M C00N C00Z C00S -161.2(5) . .
C00M C00O C00T Cl02 -3.6(7) . .
C00M C00O C00T C00U 175.5(5) . .
C00M C00O C011 Cl00 4.8(7) . .
C00M C00O C011 C012 -175.9(5) . .
C00N N009 C00H C00S 3.2(5) . .
C00N N009 C00H C00V -170.8(4) . .
C00N C00M C00O C00T 79.0(6) . .
C00N C00M C00O C011 -105.1(6) . .
C00O C00M C00N N009 -172.1(4) . .
C00O C00M C00N C00Z -10.0(7) . .
C00O C00T C00U C00W 0.2(8) . .
C00O C011 C012 C00W 0.8(9) . .
C00R C00D C00E N00B 0.2(6) . .
C00R C00D C00E C00I 179.4(4) . .
C00R C00J C00M C00N -159.1(5) . .
C00R C00J C00M C00O 11.5(7) . .
C00S C00H C00V C014 111.2(6) . .
C00S C00H C00V C016 -9.8(7) . .
C00S C00H C00V C017 -130.3(5) . .
C00T C00O C011 Cl00 -179.0(4) . .
C00T C00O C011 C012 0.2(8) . .
C00T C00U C00W C012 0.7(9) . .
C00U C00W C012 C011 -1.2(9) . .
C00V C00H C00S C00Z 172.2(5) . .
C00Y C00K C00L C00C 178.4(5) . .
C00Y C00K C015 C00Q -179.2(5) . .
C011 C00O C00T Cl02 -179.8(4) . .
C011 C00O C00T C00U -0.7(7) . .
C013 C00Q C015 C00K -179.1(5) . .
C015 C00K C00L C00C -0.9(7) . .
C015 C00K C00Y F004 126.6(5) . .
C015 C00K C00Y F005 5.5(7) . .
C015 C00K C00Y F006 -115.1(5) . .
C015 C00Q C013 F007 140.4(5) . .
C015 C00Q C013 F00A -103.5(6) . .
C015 C00Q C013 F00F 20.1(9) . .
C019 C018 C1 C1 -38(2) . 7_556
